data_1505570
loop_
_publ_author_name
'Lumby, Ralph J. R.'
'Joensuu, Pekka M.'
'Lam, Hon Wai'

_publ_section_title
;
 Diastereoselective intermolecular cobalt-catalyzed reductive aldol
 reactions of alpha,beta-unsaturated amides with ketones.
;
_journal_issue 21
_journal_name_full 'Organic letters'
_journal_page_first 4367
_journal_page_last 4370
_journal_paper_doi 10.1021/ol701980e
_journal_volume 9
_journal_year 2007
_chemical_compound_source 'Ralph Lamby, RJL2/56MAD'
_chemical_formula_moiety 'C12 H23 N1 O3'
_chemical_formula_sum 'C12 H23 N O3'
_chemical_formula_weight 229.32
_space_group_IT_number 14
_symmetry_cell_setting monoclinic
_symmetry_space_group_name_Hall '-P 2yn'
_symmetry_space_group_name_H-M 'P 1 21/n 1'
_atom_sites_solution_hydrogens geom
_atom_sites_solution_primary direct
_audit_creation_date 07-07-26
_audit_creation_method CRYSTALS_ver_12.84
_cell_angle_alpha 90
_cell_angle_beta 91.1620(10)
_cell_angle_gamma 90
_cell_formula_units_Z 16
_cell_length_a 11.7337(2)
_cell_length_b 17.5364(4)
_cell_length_c 26.0481(5)
_cell_measurement_reflns_used 5013
_cell_measurement_temperature 150
_cell_measurement_theta_max 21
_cell_measurement_theta_min 2
_cell_volume 5358.73(18)
_computing_cell_refinement 'SAINT (Siemens ,1995)'
_computing_data_collection 'SMART (Siemens, 1993)'
_computing_data_reduction 'SAINT (Siemens ,1995)'
_computing_molecular_graphics 'CAMERON (Watkin et al., 1996)'
_computing_publication_material 'CRYSTALS (Betteridge et al., 2003)'
_computing_structure_refinement 'CRYSTALS (Betteridge et al., 2003)'
_computing_structure_solution 'SIR92 (Altomare et al., 1994)'
_diffrn_ambient_temperature 150
_diffrn_measured_fraction_theta_full 1.000
_diffrn_measured_fraction_theta_max 1.000
_diffrn_measurement_device_type 'Bruker SMART'
_diffrn_measurement_method \w
_diffrn_radiation_monochromator graphite
_diffrn_radiation_type 'Mo K\a'
_diffrn_radiation_wavelength 0.71073
_diffrn_reflns_av_R_equivalents 0.062
_diffrn_reflns_limit_h_max 13
_diffrn_reflns_limit_h_min -13
_diffrn_reflns_limit_k_max 19
_diffrn_reflns_limit_k_min -19
_diffrn_reflns_limit_l_max 28
_diffrn_reflns_limit_l_min -28
_diffrn_reflns_number 47854
_diffrn_reflns_theta_full 23.255
_diffrn_reflns_theta_max 23.255
_diffrn_reflns_theta_min 1.889
_diffrn_standards_number 0
_exptl_absorpt_coefficient_mu 0.080
_exptl_absorpt_correction_T_max 0.99
_exptl_absorpt_correction_T_min 0.85
_exptl_absorpt_correction_type multi-scan
_exptl_absorpt_process_details 'SADABS (Siemens, 1996)'
_exptl_crystal_colour colourless
_exptl_crystal_density_diffrn 1.137
_exptl_crystal_description block
_exptl_crystal_F_000 2016
_exptl_crystal_recrystallization_method 'slow evaporation of hexane'
_exptl_crystal_size_max 0.30
_exptl_crystal_size_mid 0.24
_exptl_crystal_size_min 0.15
_refine_diff_density_max 0.31
_refine_diff_density_min -0.29
_refine_ls_extinction_method None
_refine_ls_goodness_of_fit_ref 0.9462
_refine_ls_hydrogen_treatment constr
_refine_ls_matrix_type full
_refine_ls_number_parameters 577
_refine_ls_number_reflns 7683
_refine_ls_number_restraints 0
_refine_ls_R_factor_all 0.0690
_refine_ls_R_factor_gt 0.0317
_refine_ls_shift/su_max 0.000514
_refine_ls_structure_factor_coef Fsqd
_refine_ls_weighting_details
;
 Method, part 1, Chebychev polynomial, (Watkin, 1994, Prince, 1982) 
 [weight] = 1.0/[A~0~*T~0~(x)+A~1~*T~1~(x) ... +A~n-1~]*T~n-1~(x)] 
 where A~i~ are the Chebychev coefficients listed below and x= Fcalc/Fmax 
 Method = Robust Weighting (Prince, 1982) 
 W = [weight] * [1-(deltaF/6*sigmaF)^2^]^2^ 
 A~i~ are: 
 5.12 7.80 3.64 0.864 
;
_refine_ls_weighting_scheme calc
_refine_ls_wR_factor_all 0.1123
_refine_ls_wR_factor_gt 0.0800
_refine_ls_wR_factor_ref 0.1123
_reflns_limit_h_max 13
_reflns_limit_h_min -13
_reflns_limit_k_max 19
_reflns_limit_k_min 0
_reflns_limit_l_max 28
_reflns_limit_l_min 0
_reflns_number_gt 3641
_reflns_number_total 7683
_reflns_threshold_expression I>2.0\s(I)
_oxford_diffrn_Wilson_B_factor 2.82
_oxford_diffrn_Wilson_scale 200.31
_oxford_refine_ls_scale 0.076842(16)
_oxford_structure_analysis_title 'hl7011 in P2(1)/n'
_cod_data_source_file ol701980e-file004.cif
_cod_data_source_block HL7011
_cod_depositor_comments
;
The following automatic conversions were performed:

'_symmetry_cell_setting' value 'Monoclinic' changed to 'monoclinic'
according to /home/saulius/struct/CIF-dictionaries/cif_core.dic
dictionary named 'cif_core.dic' version 2.4.1 from 2010-06-29.

Automatic conversion script
Id: cif_fix_values 1715 2011-07-08 13:25:40Z adriana 
;
_cod_original_sg_symbol_H-M 'P 1 21/n 1 '
_cod_original_formula_sum 'C12 H23 N1 O3'
_cod_database_code 1505570

loop_
_symmetry_equiv_pos_as_xyz
x,y,z
-x,-y,-z
-x+1/2,y+1/2,-z+1/2
x+1/2,-y+1/2,z+1/2

loop_
_atom_site_label
_atom_site_type_symbol
_atom_site_fract_x
_atom_site_fract_y
_atom_site_fract_z
_atom_site_U_iso_or_equiv
_atom_site_occupancy
_atom_site_adp_type
_atom_site_refinement_flags_posn
C1 C -0.0465(2) 1.12735(13) 0.64731(11) 0.0474 1.0000 Uani .
C2 C -0.1163(2) 1.17774(14) 0.61332(11) 0.0501 1.0000 Uani .
O3 O -0.23424(14) 1.16027(9) 0.61687(8) 0.0559 1.0000 Uani .
C4 C -0.2539(2) 1.08313(14) 0.60197(11) 0.0475 1.0000 Uani .
C5 C -0.18683(18) 1.02791(13) 0.63409(10) 0.0398 1.0000 Uani .
N6 N -0.06624(15) 1.04777(10) 0.63357(8) 0.0377 1.0000 Uani .
C7 C 0.02176(19) 0.99860(13) 0.63570(10) 0.0413 1.0000 Uani .
O8 O 0.11837(14) 1.02153(10) 0.64701(9) 0.0666 1.0000 Uani .
C9 C 0.00239(18) 0.91496(12) 0.62433(9) 0.0364 1.0000 Uani .
C10 C -0.0024(3) 0.87324(16) 0.67568(10) 0.0623 1.0000 Uani .
C11 C 0.09554(18) 0.88441(13) 0.58840(9) 0.0369 1.0000 Uani .
H11 H -0.0685 1.1365 0.6835 0.0579 1.0000 Uiso R
O12 O 0.20557(13) 0.89243(10) 0.61247(7) 0.0510 1.0000 Uani .
H12 H 0.0346 1.1382 0.6419 0.0569 1.0000 Uiso R
C13 C 0.0925(3) 0.93100(17) 0.53892(11) 0.0636 1.0000 Uani .
C14 C 0.0823(2) 0.79870(14) 0.57823(9) 0.0407 1.0000 Uani .
C15 C 0.1782(2) 0.76758(17) 0.54557(10) 0.0564 1.0000 Uani .
C16 C -0.0321(2) 0.77623(17) 0.55449(13) 0.0660 1.0000 Uani .
H21 H -0.1059 1.2300 0.6247 0.0609 1.0000 Uiso R
H22 H -0.0915 1.1714 0.5770 0.0615 1.0000 Uiso R
H41 H -0.3356 1.0737 0.6057 0.0562 1.0000 Uiso R
H42 H -0.2331 1.0756 0.5654 0.0574 1.0000 Uiso R
H51 H -0.2144 1.0311 0.6696 0.0486 1.0000 Uiso R
H52 H -0.1993 0.9760 0.6203 0.0476 1.0000 Uiso R
H91 H -0.0710 0.9089 0.6065 0.0426 1.0000 Uiso R
C101 C 0.47258(19) 0.67411(13) 0.72038(9) 0.0381 1.0000 Uani .
H101 H -0.0262 0.8215 0.6700 0.0936 1.0000 Uiso R
C102 C 0.41152(19) 0.60370(13) 0.70174(10) 0.0411 1.0000 Uani .
H102 H -0.0543 0.8981 0.6980 0.0932 1.0000 Uiso R
O103 O 0.29293(13) 0.61674(9) 0.69322(7) 0.0486 1.0000 Uani .
H103 H 0.0733 0.8733 0.6914 0.0938 1.0000 Uiso R
C104 C 0.2760(2) 0.67707(14) 0.65764(11) 0.0486 1.0000 Uani .
C105 C 0.33080(18) 0.74999(13) 0.67594(10) 0.0384 1.0000 Uani .
N106 N 0.45207(14) 0.73635(10) 0.68418(7) 0.0336 1.0000 Uani .
C107 C 0.53900(18) 0.77820(12) 0.66705(8) 0.0326 1.0000 Uani .
O108 O 0.63759(12) 0.76686(9) 0.68322(6) 0.0452 1.0000 Uani .
C109 C 0.51697(18) 0.83953(13) 0.62720(9) 0.0361 1.0000 Uani .
C110 C 0.5108(2) 0.91584(14) 0.65476(11) 0.0560 1.0000 Uani .
C111 C 0.60793(19) 0.83607(13) 0.58525(9) 0.0380 1.0000 Uani .
O112 O 0.71772(12) 0.85200(9) 0.60770(6) 0.0425 1.0000 Uani .
C113 C 0.6098(2) 0.75583(15) 0.56181(11) 0.0542 1.0000 Uani .
C114 C 0.5887(2) 0.89790(15) 0.54389(10) 0.0460 1.0000 Uani .
C115 C 0.6842(2) 0.89987(18) 0.50522(11) 0.0632 1.0000 Uani .
C116 C 0.4730(2) 0.89194(17) 0.51631(11) 0.0618 1.0000 Uani .
H121 H 0.2064 0.9367 0.6245 0.0775 1.0000 Uiso R
H131 H 0.1512 0.9143 0.5164 0.0953 1.0000 Uiso R
H132 H 0.1014 0.9845 0.5472 0.0957 1.0000 Uiso R
H133 H 0.0202 0.9240 0.5217 0.0949 1.0000 Uiso R
H141 H 0.0876 0.7742 0.6124 0.0475 1.0000 Uiso R
H151 H 0.1737 0.7120 0.5453 0.0857 1.0000 Uiso R
H152 H 0.2542 0.7815 0.5592 0.0857 1.0000 Uiso R
H153 H 0.1710 0.7864 0.5105 0.0851 1.0000 Uiso R
H161 H -0.0345 0.7214 0.5497 0.0982 1.0000 Uiso R
H162 H -0.0953 0.7904 0.5766 0.0983 1.0000 Uiso R
H163 H -0.0434 0.8005 0.5211 0.0989 1.0000 Uiso R
C201 C 0.81861(19) 0.62088(13) 0.74765(9) 0.0391 1.0000 Uani .
C202 C 0.86735(19) 0.68208(13) 0.71396(10) 0.0424 1.0000 Uani .
O203 O 0.98487(13) 0.66872(9) 0.70484(7) 0.0476 1.0000 Uani .
C204 C 0.9984(2) 0.59712(14) 0.68020(11) 0.0514 1.0000 Uani .
C205 C 0.95185(18) 0.53270(13) 0.71136(10) 0.0425 1.0000 Uani .
N206 N 0.83258(14) 0.54711(10) 0.72229(7) 0.0351 1.0000 Uani .
C207 C 0.74178(18) 0.50373(12) 0.70962(8) 0.0313 1.0000 Uani .
O208 O 0.64622(12) 0.51896(9) 0.72617(6) 0.0393 1.0000 Uani .
C209 C 0.75645(17) 0.43555(12) 0.67439(8) 0.0312 1.0000 Uani .
C210 C 0.7532(2) 0.36297(14) 0.70647(10) 0.0503 1.0000 Uani .
C211 C 0.66411(17) 0.43844(12) 0.63063(8) 0.0318 1.0000 Uani .
O212 O 0.55291(12) 0.42945(9) 0.65215(6) 0.0386 1.0000 Uani .
C213 C 0.6693(2) 0.51523(13) 0.60332(10) 0.0433 1.0000 Uani .
C214 C 0.67771(19) 0.37148(13) 0.59333(9) 0.0374 1.0000 Uani .
C215 C 0.5804(2) 0.36599(16) 0.55366(10) 0.0531 1.0000 Uani .
C216 C 0.7911(2) 0.37209(15) 0.56553(10) 0.0490 1.0000 Uani .
C301 C 0.30194(19) 0.15473(12) 0.68874(10) 0.0387 1.0000 Uani .
C302 C 0.35309(19) 0.10403(13) 0.64944(11) 0.0457 1.0000 Uani .
O303 O 0.47176(14) 0.11878(9) 0.64350(8) 0.0585 1.0000 Uani .
C304 C 0.4886(2) 0.19621(14) 0.62899(12) 0.0539 1.0000 Uani .
C305 C 0.44239(18) 0.25006(13) 0.66807(10) 0.0415 1.0000 Uani .
N306 N 0.32120(14) 0.23450(10) 0.67446(7) 0.0350 1.0000 Uani .
C307 C 0.23389(18) 0.28324(13) 0.66838(9) 0.0341 1.0000 Uani .
O308 O 0.13475(13) 0.26268(9) 0.67733(7) 0.0454 1.0000 Uani .
C309 C 0.25558(18) 0.36484(12) 0.65225(9) 0.0338 1.0000 Uani .
C310 C 0.2602(2) 0.41312(14) 0.70087(10) 0.0536 1.0000 Uani .
C311 C 0.16421(18) 0.39123(13) 0.61225(9) 0.0349 1.0000 Uani .
O312 O 0.05445(12) 0.39021(9) 0.63555(6) 0.0436 1.0000 Uani .
C313 C 0.1624(2) 0.33648(16) 0.56673(10) 0.0553 1.0000 Uani .
C314 C 0.18317(19) 0.47431(13) 0.59559(9) 0.0373 1.0000 Uani .
C315 C 0.0888(2) 0.50267(16) 0.55932(11) 0.0546 1.0000 Uani .
C316 C 0.2993(2) 0.48895(14) 0.57244(10) 0.0461 1.0000 Uani .
H1011 H 0.4453 0.6895 0.7540 0.0461 1.0000 Uiso R
H1012 H 0.5544 0.6640 0.7230 0.0450 1.0000 Uiso R
H1021 H 0.4190 0.5642 0.7285 0.0498 1.0000 Uiso R
H1022 H 0.4447 0.5854 0.6697 0.0495 1.0000 Uiso R
H1041 H 0.1944 0.6860 0.6548 0.0590 1.0000 Uiso R
H1042 H 0.3064 0.6629 0.6238 0.0584 1.0000 Uiso R
H1051 H 0.2994 0.7649 0.7093 0.0479 1.0000 Uiso R
H1052 H 0.3176 0.7900 0.6510 0.0461 1.0000 Uiso R
H1091 H 0.4431 0.8303 0.6110 0.0428 1.0000 Uiso R
H1101 H 0.4554 0.9129 0.6820 0.0843 1.0000 Uiso R
H1102 H 0.5840 0.9281 0.6703 0.0843 1.0000 Uiso R
H1103 H 0.4876 0.9556 0.6320 0.0845 1.0000 Uiso R
H1121 H 0.7156 0.8269 0.6353 0.0644 1.0000 Uiso R
H1131 H 0.6671 0.7527 0.5352 0.0818 1.0000 Uiso R
H1132 H 0.6278 0.7183 0.5881 0.0812 1.0000 Uiso R
H1133 H 0.5361 0.7439 0.5466 0.0819 1.0000 Uiso R
H1141 H 0.5912 0.9464 0.5620 0.0551 1.0000 Uiso R
H1151 H 0.6717 0.9436 0.4833 0.0955 1.0000 Uiso R
H1152 H 0.7577 0.9041 0.5231 0.0954 1.0000 Uiso R
H1153 H 0.6820 0.8533 0.4840 0.0954 1.0000 Uiso R
H1161 H 0.4665 0.9308 0.4903 0.0923 1.0000 Uiso R
H1162 H 0.4113 0.8989 0.5402 0.0923 1.0000 Uiso R
H1163 H 0.4646 0.8424 0.4994 0.0926 1.0000 Uiso R
H2011 H 0.8598 0.6198 0.7805 0.0470 1.0000 Uiso R
H2012 H 0.7374 0.6298 0.7531 0.0462 1.0000 Uiso R
H2021 H 0.8606 0.7316 0.7309 0.0506 1.0000 Uiso R
H2022 H 0.8261 0.6836 0.6813 0.0504 1.0000 Uiso R
H2041 H 1.0804 0.5899 0.6752 0.0610 1.0000 Uiso R
H2042 H 0.9581 0.5997 0.6468 0.0607 1.0000 Uiso R
H2051 H 0.9948 0.5299 0.7443 0.0516 1.0000 Uiso R
H2052 H 0.9606 0.4849 0.6928 0.0525 1.0000 Uiso R
H2091 H 0.8294 0.4387 0.6587 0.0378 1.0000 Uiso R
H2101 H 0.8094 0.3662 0.7343 0.0749 1.0000 Uiso R
H2102 H 0.6766 0.3572 0.7208 0.0757 1.0000 Uiso R
H2103 H 0.7709 0.3185 0.6861 0.0755 1.0000 Uiso R
H2121 H 0.5560 0.4563 0.6789 0.0594 1.0000 Uiso R
H2131 H 0.6132 0.5166 0.5754 0.0641 1.0000 Uiso R
H2132 H 0.6531 0.5564 0.6272 0.0642 1.0000 Uiso R
H2133 H 0.7457 0.5238 0.5895 0.0646 1.0000 Uiso R
H2141 H 0.6758 0.3248 0.6137 0.0448 1.0000 Uiso R
H2151 H 0.5877 0.3191 0.5338 0.0806 1.0000 Uiso R
H2152 H 0.5065 0.3666 0.5697 0.0801 1.0000 Uiso R
H2153 H 0.5820 0.4083 0.5296 0.0806 1.0000 Uiso R
H2161 H 0.7971 0.3254 0.5457 0.0737 1.0000 Uiso R
H2162 H 0.8550 0.3753 0.5899 0.0736 1.0000 Uiso R
H2163 H 0.7930 0.4159 0.5423 0.0737 1.0000 Uiso R
H3011 H 0.3373 0.1452 0.7229 0.0471 1.0000 Uiso R
H3012 H 0.2207 0.1458 0.6903 0.0461 1.0000 Uiso R
H3021 H 0.3468 0.0510 0.6597 0.0550 1.0000 Uiso R
H3022 H 0.3134 0.1122 0.6166 0.0554 1.0000 Uiso R
H3041 H 0.5707 0.2041 0.6266 0.0641 1.0000 Uiso R
H3042 H 0.4518 0.2055 0.5951 0.0643 1.0000 Uiso R
H3051 H 0.4802 0.2412 0.7017 0.0498 1.0000 Uiso R
H3052 H 0.4549 0.3024 0.6573 0.0483 1.0000 Uiso R
H3091 H 0.3288 0.3673 0.6357 0.0417 1.0000 Uiso R
H3101 H 0.3180 0.3935 0.7247 0.0794 1.0000 Uiso R
H3102 H 0.1866 0.4111 0.7177 0.0793 1.0000 Uiso R
H3103 H 0.2783 0.4654 0.6933 0.0791 1.0000 Uiso R
H3121 H 0.0525 0.3493 0.6519 0.0661 1.0000 Uiso R
H3131 H 0.1057 0.3528 0.5422 0.0845 1.0000 Uiso R
H3132 H 0.1453 0.2850 0.5778 0.0835 1.0000 Uiso R
H3133 H 0.2367 0.3362 0.5512 0.0827 1.0000 Uiso R
H3141 H 0.1792 0.5050 0.6270 0.0442 1.0000 Uiso R
H3151 H 0.0942 0.5579 0.5550 0.0820 1.0000 Uiso R
H3152 H 0.0141 0.4912 0.5730 0.0806 1.0000 Uiso R
H3153 H 0.0953 0.4791 0.5256 0.0812 1.0000 Uiso R
H3161 H 0.3048 0.5420 0.5633 0.0690 1.0000 Uiso R
H3162 H 0.3627 0.4765 0.5958 0.0689 1.0000 Uiso R
H3163 H 0.3073 0.4585 0.5415 0.0693 1.0000 Uiso R

loop_
_atom_site_aniso_label
_atom_site_aniso_U_11
_atom_site_aniso_U_22
_atom_site_aniso_U_33
_atom_site_aniso_U_23
_atom_site_aniso_U_13
_atom_site_aniso_U_12
C1 0.0421(14) 0.0353(14) 0.0643(17) -0.0091(12) -0.0089(12) -0.0030(11)
C2 0.0383(14) 0.0356(14) 0.0765(19) -0.0022(13) 0.0019(13) -0.0015(11)
O3 0.0336(9) 0.0382(10) 0.0959(15) -0.0031(10) 0.0005(9) 0.0039(8)
C4 0.0312(13) 0.0440(15) 0.0673(18) -0.0052(13) -0.0020(12) 0.0005(11)
C5 0.0318(13) 0.0369(13) 0.0510(15) -0.0080(11) 0.0050(11) -0.0018(10)
N6 0.0285(10) 0.0293(10) 0.0550(13) -0.0067(9) -0.0072(9) -0.0026(8)
C7 0.0313(14) 0.0363(14) 0.0561(16) -0.0013(12) -0.0072(11) -0.0018(11)
O8 0.0328(10) 0.0389(10) 0.1272(18) -0.0114(11) -0.0244(11) -0.0016(8)
C9 0.0287(12) 0.0305(13) 0.0499(14) -0.0021(11) -0.0005(10) -0.0022(9)
C10 0.089(2) 0.0476(17) 0.0516(17) -0.0015(14) 0.0240(15) 0.0038(15)
C11 0.0298(12) 0.0389(13) 0.0418(13) 0.0081(11) -0.0019(10) 0.0038(10)
O12 0.0297(9) 0.0449(10) 0.0780(13) 0.0005(9) -0.0070(8) 0.0051(7)
C13 0.072(2) 0.0619(19) 0.0572(18) 0.0200(15) 0.0104(15) 0.0124(15)
C14 0.0428(14) 0.0429(14) 0.0363(13) -0.0006(11) -0.0033(11) 0.0092(11)
C15 0.0644(18) 0.0638(18) 0.0411(15) -0.0039(13) 0.0019(13) 0.0212(14)
C16 0.0591(18) 0.0528(18) 0.085(2) -0.0274(16) -0.0159(16) 0.0098(14)
C101 0.0337(12) 0.0410(14) 0.0398(13) 0.0099(11) -0.0001(10) 0.0057(10)
C102 0.0345(13) 0.0358(14) 0.0530(15) 0.0114(11) 0.0002(11) 0.0039(10)
O103 0.0352(9) 0.0390(10) 0.0713(12) 0.0207(9) -0.0051(8) -0.0019(7)
C104 0.0358(13) 0.0434(15) 0.0662(17) 0.0213(13) -0.0090(12) -0.0034(11)
C105 0.0289(12) 0.0368(13) 0.0496(14) 0.0117(11) 0.0037(10) 0.0059(10)
N106 0.0264(10) 0.0333(11) 0.0411(11) 0.0067(9) -0.0022(8) 0.0003(8)
C107 0.0299(13) 0.0302(12) 0.0375(13) -0.0024(10) -0.0045(10) 0.0012(10)
O108 0.0287(9) 0.0480(10) 0.0586(11) 0.0118(8) -0.0111(8) -0.0038(7)
C109 0.0275(12) 0.0337(13) 0.0470(14) 0.0050(11) -0.0039(10) -0.0025(10)
C110 0.0633(18) 0.0359(15) 0.0697(19) 0.0038(13) 0.0206(15) 0.0086(13)
C111 0.0323(12) 0.0379(13) 0.0436(14) 0.0005(11) -0.0049(10) -0.0070(10)
O112 0.0293(8) 0.0468(10) 0.0515(10) 0.0049(8) -0.0014(7) -0.0082(7)
C113 0.0620(17) 0.0453(16) 0.0552(17) -0.0095(13) 0.0024(13) -0.0061(13)
C114 0.0453(14) 0.0466(15) 0.0458(15) 0.0052(12) -0.0041(11) -0.0110(12)
C115 0.0604(18) 0.077(2) 0.0528(17) 0.0147(15) 0.0073(14) -0.0150(15)
C116 0.0555(17) 0.0678(19) 0.0615(18) 0.0250(15) -0.0119(14) -0.0132(14)
C201 0.0303(12) 0.0403(14) 0.0468(14) -0.0138(11) 0.0045(10) -0.0034(10)
C202 0.0345(13) 0.0333(13) 0.0595(16) -0.0075(12) 0.0031(11) 0.0022(10)
O203 0.0363(9) 0.0340(9) 0.0729(12) -0.0047(8) 0.0116(8) -0.0047(7)
C204 0.0352(14) 0.0424(15) 0.0772(19) -0.0102(14) 0.0180(13) -0.0042(11)
C205 0.0259(12) 0.0331(13) 0.0683(17) -0.0085(12) -0.0015(11) 0.0003(10)
N206 0.0249(10) 0.0330(11) 0.0473(12) -0.0036(9) 0.0009(8) -0.0012(8)
C207 0.0271(12) 0.0325(12) 0.0345(12) 0.0044(10) 0.0003(10) -0.0012(10)
O208 0.0285(9) 0.0437(10) 0.0461(10) -0.0093(8) 0.0086(7) -0.0040(7)
C209 0.0238(11) 0.0329(12) 0.0370(12) -0.0007(10) 0.0034(9) 0.0013(9)
C210 0.0684(18) 0.0360(14) 0.0461(15) 0.0014(12) -0.0080(13) 0.0108(12)
C211 0.0248(11) 0.0314(12) 0.0393(13) -0.0001(10) 0.0035(9) -0.0029(9)
O212 0.0277(8) 0.0427(10) 0.0455(9) -0.0078(8) 0.0030(7) -0.0053(7)
C213 0.0470(15) 0.0371(14) 0.0457(15) 0.0036(11) -0.0012(12) 0.0012(11)
C214 0.0392(13) 0.0341(13) 0.0390(13) -0.0018(11) 0.0013(10) -0.0055(10)
C215 0.0509(16) 0.0597(17) 0.0486(16) -0.0130(13) -0.0030(12) -0.0100(13)
C216 0.0454(15) 0.0542(16) 0.0476(15) -0.0146(13) 0.0057(12) -0.0008(12)
C301 0.0319(12) 0.0294(13) 0.0548(15) 0.0075(11) 0.0029(11) 0.0009(10)
C302 0.0302(13) 0.0314(13) 0.0760(19) 0.0011(12) 0.0112(12) -0.0007(10)
O303 0.0340(10) 0.0338(10) 0.1084(16) 0.0021(10) 0.0197(10) 0.0031(7)
C304 0.0333(13) 0.0369(15) 0.092(2) 0.0048(14) 0.0163(14) -0.0006(11)
C305 0.0283(12) 0.0314(13) 0.0646(17) 0.0087(12) -0.0069(11) -0.0020(10)
N306 0.0261(10) 0.0268(10) 0.0520(12) 0.0037(9) 0.0023(8) -0.0001(8)
C307 0.0281(13) 0.0304(12) 0.0439(14) 0.0008(10) 0.0010(10) 0.0002(10)
O308 0.0281(9) 0.0345(9) 0.0740(12) 0.0092(8) 0.0080(8) -0.0004(7)
C309 0.0258(11) 0.0293(12) 0.0464(14) 0.0033(10) 0.0004(10) 0.0002(9)
C310 0.0739(19) 0.0339(14) 0.0518(16) 0.0056(12) -0.0257(14) -0.0055(13)
C311 0.0279(12) 0.0364(13) 0.0405(13) -0.0018(10) -0.0009(10) 0.0000(10)
O312 0.0263(8) 0.0427(10) 0.0617(11) 0.0091(8) 0.0004(7) 0.0044(7)
C313 0.0630(18) 0.0527(17) 0.0502(16) -0.0091(13) -0.0027(13) -0.0048(14)
C314 0.0357(13) 0.0387(13) 0.0375(13) 0.0034(11) -0.0034(10) 0.0045(10)
C315 0.0476(16) 0.0577(17) 0.0582(17) 0.0161(14) -0.0070(13) 0.0050(13)
C316 0.0444(14) 0.0413(14) 0.0526(16) 0.0107(12) 0.0028(12) 0.0011(11)

loop_
_atom_type_symbol
_atom_type_scat_dispersion_real
_atom_type_scat_dispersion_imag
_atom_type_scat_Cromer_Mann_a1
_atom_type_scat_Cromer_Mann_b1
_atom_type_scat_Cromer_Mann_a2
_atom_type_scat_Cromer_Mann_b2
_atom_type_scat_Cromer_Mann_a3
_atom_type_scat_Cromer_Mann_b3
_atom_type_scat_Cromer_Mann_a4
_atom_type_scat_Cromer_Mann_b4
_atom_type_scat_Cromer_Mann_c
_atom_type_scat_source
C 0.0033 0.0016 2.3100 20.8439 1.0200 10.2075 1.5886 0.5687 0.8650 51.6512 0.2156 'International Tables Vol C 4.2.6.8 and 6.1.1.4'
H 0.0000 0.0000 0.4930 10.5109 0.3229 26.1257 0.1402 3.1424 0.0408 57.7998 0.0030 'International Tables Vol C 4.2.6.8 and 6.1.1.4'
N 0.0061 0.0033 12.2126 0.0057 3.1322 9.8933 2.0125 28.9975 1.1663 0.5826 -11.5290 'International Tables Vol C 4.2.6.8 and 6.1.1.4'
O 0.0106 0.0060 3.0485 13.2771 2.2868 5.7011 1.5463 0.3239 0.8670 32.9089 0.2508 'International Tables Vol C 4.2.6.8 and 6.1.1.4'

loop_
_geom_angle_atom_site_label_1
_geom_angle_atom_site_label_2
_geom_angle_atom_site_label_3
_geom_angle
_geom_angle_publ_flag
C2 C1 N6 109.9(2) yes
C2 C1 H11 108.6 no
N6 C1 H11 110.2 no
C2 C1 H12 108.8 no
N6 C1 H12 107.4 no
H11 C1 H12 112.0 no
C1 C2 O3 111.0(2) yes
C1 C2 H21 108.3 no
O3 C2 H21 107.4 no
C1 C2 H22 109.3 no
O3 C2 H22 109.8 no
H21 C2 H22 110.9 no
C2 O3 C4 109.83(18) yes
O3 C4 C5 112.5(2) yes
O3 C4 H41 106.7 no
C5 C4 H41 109.9 no
O3 C4 H42 110.2 no
C5 C4 H42 108.2 no
H41 C4 H42 109.4 no
C4 C5 N6 109.90(19) yes
C4 C5 H51 108.0 no
N6 C5 H51 109.4 no
C4 C5 H52 108.7 no
N6 C5 H52 110.7 no
H51 C5 H52 110.0 no
C1 N6 C5 112.06(18) yes
C1 N6 C7 119.05(18) yes
C5 N6 C7 126.21(19) yes
N6 C7 O8 120.1(2) yes
N6 C7 C9 120.08(19) yes
O8 C7 C9 119.8(2) yes
C7 C9 C10 107.5(2) yes
C7 C9 C11 110.41(18) yes
C10 C9 C11 113.74(19) yes
C7 C9 H91 109.1 no
C10 C9 H91 108.4 no
C11 C9 H91 107.6 no
C9 C10 H101 109.5 no
C9 C10 H102 110.4 no
H101 C10 H102 109.7 no
C9 C10 H103 108.6 no
H101 C10 H103 109.1 no
H102 C10 H103 109.4 no
C9 C11 O12 110.04(19) yes
C9 C11 C13 108.71(19) yes
O12 C11 C13 108.8(2) yes
C9 C11 C14 111.92(18) yes
O12 C11 C14 105.03(17) yes
C13 C11 C14 112.2(2) yes
C11 O12 H121 105.0 no
C11 C13 H131 110.4 no
C11 C13 H132 109.3 no
H131 C13 H132 110.9 no
C11 C13 H133 109.3 no
H131 C13 H133 108.3 no
H132 C13 H133 108.5 no
C11 C14 C15 111.9(2) yes
C11 C14 C16 114.2(2) yes
C15 C14 C16 109.6(2) yes
C11 C14 H141 105.4 no
C15 C14 H141 108.2 no
C16 C14 H141 107.0 no
C14 C15 H151 108.7 no
C14 C15 H152 112.5 no
H151 C15 H152 107.4 no
C14 C15 H153 110.5 no
H151 C15 H153 109.1 no
H152 C15 H153 108.5 no
C14 C16 H161 109.5 no
C14 C16 H162 111.6 no
H161 C16 H162 107.8 no
C14 C16 H163 110.7 no
H161 C16 H163 108.4 no
H162 C16 H163 108.8 no
C102 C101 N106 109.53(18) yes
C102 C101 H1011 110.8 no
N106 C101 H1011 108.7 no
C102 C101 H1012 109.5 no
N106 C101 H1012 109.3 no
H1011 C101 H1012 109.1 no
C101 C102 O103 112.11(19) yes
C101 C102 H1021 108.2 no
O103 C102 H1021 107.2 no
C101 C102 H1022 110.4 no
O103 C102 H1022 108.9 no
H1021 C102 H1022 109.9 no
C102 O103 C104 110.22(17) yes
O103 C104 C105 111.9(2) yes
O103 C104 H1041 107.2 no
C105 C104 H1041 107.5 no
O103 C104 H1042 110.2 no
C105 C104 H1042 109.6 no
H1041 C104 H1042 110.3 no
C104 C105 N106 108.52(18) yes
C104 C105 H1051 109.8 no
N106 C105 H1051 107.2 no
C104 C105 H1052 110.0 no
N106 C105 H1052 111.2 no
H1051 C105 H1052 110.1 no
C101 N106 C105 111.49(17) yes
C101 N106 C107 120.54(18) yes
C105 N106 C107 127.56(18) yes
N106 C107 O108 120.7(2) yes
N106 C107 C109 119.80(18) yes
O108 C107 C109 119.50(19) yes
C107 C109 C110 108.1(2) yes
C107 C109 C111 110.28(18) yes
C110 C109 C111 114.13(19) yes
C107 C109 H1091 108.5 no
C110 C109 H1091 107.6 no
C111 C109 H1091 108.1 no
C109 C110 H1101 109.6 no
C109 C110 H1102 110.1 no
H1101 C110 H1102 107.8 no
C109 C110 H1103 111.5 no
H1101 C110 H1103 107.9 no
H1102 C110 H1103 109.8 no
C109 C111 O112 109.42(18) yes
C109 C111 C113 109.47(19) yes
O112 C111 C113 108.76(19) yes
C109 C111 C114 111.92(19) yes
O112 C111 C114 105.43(18) yes
C113 C111 C114 111.7(2) yes
C111 O112 H1121 101.8 no
C111 C113 H1131 110.5 no
C111 C113 H1132 110.3 no
H1131 C113 H1132 108.6 no
C111 C113 H1133 110.0 no
H1131 C113 H1133 108.6 no
H1132 C113 H1133 108.9 no
C111 C114 C115 112.3(2) yes
C111 C114 C116 113.4(2) yes
C115 C114 C116 110.5(2) yes
C111 C114 H1141 105.9 no
C115 C114 H1141 106.6 no
C116 C114 H1141 107.8 no
C114 C115 H1151 107.7 no
C114 C115 H1152 110.0 no
H1151 C115 H1152 110.2 no
C114 C115 H1153 109.9 no
H1151 C115 H1153 108.9 no
H1152 C115 H1153 110.2 no
C114 C116 H1161 109.9 no
C114 C116 H1162 110.9 no
H1161 C116 H1162 108.2 no
C114 C116 H1163 110.7 no
H1161 C116 H1163 107.8 no
H1162 C116 H1163 109.3 no
C202 C201 N206 108.64(19) yes
C202 C201 H2011 109.8 no
N206 C201 H2011 108.7 no
C202 C201 H2012 110.7 no
N206 C201 H2012 109.0 no
H2011 C201 H2012 110.0 no
C201 C202 O203 111.13(19) yes
C201 C202 H2021 109.6 no
O203 C202 H2021 108.0 no
C201 C202 H2022 110.0 no
O203 C202 H2022 109.0 no
H2021 C202 H2022 109.1 no
C202 O203 C204 109.78(17) yes
O203 C204 C205 112.1(2) yes
O203 C204 H2041 107.0 no
C205 C204 H2041 110.1 no
O203 C204 H2042 107.7 no
C205 C204 H2042 109.8 no
H2041 C204 H2042 110.1 no
C204 C205 N206 109.70(19) yes
C204 C205 H2051 108.8 no
N206 C205 H2051 108.3 no
C204 C205 H2052 109.7 no
N206 C205 H2052 111.0 no
H2051 C205 H2052 109.3 no
C201 N206 C205 111.02(17) yes
C201 N206 C207 121.03(18) yes
C205 N206 C207 127.86(19) yes
N206 C207 O208 120.7(2) yes
N206 C207 C209 119.64(19) yes
O208 C207 C209 119.63(19) yes
C207 C209 C210 108.79(18) yes
C207 C209 C211 109.32(17) yes
C210 C209 C211 113.83(18) yes
C207 C209 H2091 109.1 no
C210 C209 H2091 108.3 no
C211 C209 H2091 107.4 no
C209 C210 H2101 109.7 no
C209 C210 H2102 109.1 no
H2101 C210 H2102 109.4 no
C209 C210 H2103 111.4 no
H2101 C210 H2103 107.9 no
H2102 C210 H2103 109.3 no
C209 C211 O212 109.52(17) yes
C209 C211 C213 109.66(17) yes
O212 C211 C213 108.88(18) yes
C209 C211 C214 111.03(17) yes
O212 C211 C214 105.64(16) yes
C213 C211 C214 112.00(19) yes
C211 O212 H2121 103.7 no
C211 C213 H2131 109.8 no
C211 C213 H2132 110.2 no
H2131 C213 H2132 108.8 no
C211 C213 H2133 110.5 no
H2131 C213 H2133 109.3 no
H2132 C213 H2133 108.2 no
C211 C214 C215 113.0(2) yes
C211 C214 C216 113.42(18) yes
C215 C214 C216 109.0(2) yes
C211 C214 H2141 107.1 no
C215 C214 H2141 106.9 no
C216 C214 H2141 107.1 no
C214 C215 H2151 109.9 no
C214 C215 H2152 111.8 no
H2151 C215 H2152 109.0 no
C214 C215 H2153 111.4 no
H2151 C215 H2153 107.3 no
H2152 C215 H2153 107.4 no
C214 C216 H2161 108.6 no
C214 C216 H2162 111.0 no
H2161 C216 H2162 109.4 no
C214 C216 H2163 109.2 no
H2161 C216 H2163 109.3 no
H2162 C216 H2163 109.4 no
C302 C301 N306 109.18(19) yes
C302 C301 H3011 110.4 no
N306 C301 H3011 109.1 no
C302 C301 H3012 110.1 no
N306 C301 H3012 108.8 no
H3011 C301 H3012 109.3 no
C301 C302 O303 111.9(2) yes
C301 C302 H3021 110.4 no
O303 C302 H3021 106.4 no
C301 C302 H3022 108.8 no
O303 C302 H3022 109.1 no
H3021 C302 H3022 110.2 no
C302 O303 C304 110.03(18) yes
O303 C304 C305 111.5(2) yes
O303 C304 H3041 107.1 no
C305 C304 H3041 109.0 no
O303 C304 H3042 109.5 no
C305 C304 H3042 110.3 no
H3041 C304 H3042 109.4 no
C304 C305 N306 109.05(19) yes
C304 C305 H3051 110.0 no
N306 C305 H3051 107.0 no
C304 C305 H3052 109.9 no
N306 C305 H3052 111.2 no
H3051 C305 H3052 109.7 no
C301 N306 C305 111.25(17) yes
C301 N306 C307 121.12(18) yes
C305 N306 C307 127.63(18) yes
N306 C307 O308 120.5(2) yes
N306 C307 C309 120.19(19) yes
O308 C307 C309 119.26(19) yes
C307 C309 C310 107.33(19) yes
C307 C309 C311 110.54(18) yes
C310 C309 C311 113.92(19) yes
C307 C309 H3091 108.7 no
C310 C309 H3091 109.2 no
C311 C309 H3091 107.1 no
C309 C310 H3101 110.3 no
C309 C310 H3102 109.6 no
H3101 C310 H3102 108.1 no
C309 C310 H3103 111.4 no
H3101 C310 H3103 108.3 no
H3102 C310 H3103 109.1 no
C309 C311 O312 109.04(18) yes
C309 C311 C313 109.44(19) yes
O312 C311 C313 108.81(19) yes
C309 C311 C314 111.74(18) yes
O312 C311 C314 105.51(17) yes
C313 C311 C314 112.2(2) yes
C311 O312 H3121 105.1 no
C311 C313 H3131 109.2 no
C311 C313 H3132 110.8 no
H3131 C313 H3132 109.4 no
C311 C313 H3133 109.2 no
H3131 C313 H3133 110.0 no
H3132 C313 H3133 108.2 no
C311 C314 C315 112.1(2) yes
C311 C314 C316 114.02(19) yes
C315 C314 C316 110.1(2) yes
C311 C314 H3141 106.0 no
C315 C314 H3141 106.9 no
C316 C314 H3141 107.1 no
C314 C315 H3151 110.3 no
C314 C315 H3152 110.7 no
H3151 C315 H3152 107.9 no
C314 C315 H3153 110.5 no
H3151 C315 H3153 108.0 no
H3152 C315 H3153 109.2 no
C314 C316 H3161 108.9 no
C314 C316 H3162 113.1 no
H3161 C316 H3162 108.4 no
C314 C316 H3163 109.7 no
H3161 C316 H3163 108.6 no
H3162 C316 H3163 108.0 no

loop_
_geom_bond_atom_site_label_1
_geom_bond_atom_site_label_2
_geom_bond_distance
_geom_bond_publ_flag
C1 C2 1.485(3) yes
C1 N6 1.458(3) yes
C1 H11 0.995 no
C1 H12 0.984 no
C2 O3 1.422(3) yes
C2 H21 0.970 no
C2 H22 1.001 no
O3 C4 1.425(3) yes
C4 C5 1.493(3) yes
C4 H41 0.979 no
C4 H42 0.996 no
C5 N6 1.458(3) yes
C5 H51 0.989 no
C5 H52 0.988 no
N6 C7 1.346(3) yes
C7 O8 1.233(3) yes
C7 C9 1.513(3) yes
C9 C10 1.527(4) yes
C9 C11 1.549(3) yes
C9 H91 0.976 no
C10 H101 0.960 no
C10 H102 0.955 no
C10 H103 0.970 no
C11 O12 1.431(3) yes
C11 C13 1.526(3) yes
C11 C14 1.534(3) yes
O12 H121 0.836 no
C13 H131 0.960 no
C13 H132 0.968 no
C13 H133 0.959 no
C14 C15 1.526(3) yes
C14 C16 1.518(3) yes
C14 H141 0.989 no
C15 H151 0.976 no
C15 H152 0.983 no
C15 H153 0.974 no
C16 H161 0.970 no
C16 H162 0.980 no
C16 H163 0.975 no
C101 C102 1.503(3) yes
C101 N106 1.459(3) yes
C101 H1011 0.978 no
C101 H1012 0.977 no
C102 O103 1.423(3) yes
C102 H1021 0.985 no
C102 H1022 0.981 no
O103 C104 1.418(3) yes
C104 C105 1.505(3) yes
C104 H1041 0.971 no
C104 H1042 0.988 no
C105 N106 1.455(3) yes
C105 H1051 0.987 no
C105 H1052 0.967 no
N106 C107 1.340(3) yes
C107 O108 1.239(2) yes
C107 C109 1.513(3) yes
C109 C110 1.521(3) yes
C109 C111 1.544(3) yes
C109 H1091 0.970 no
C110 H1101 0.974 no
C110 H1102 0.967 no
C110 H1103 0.951 no
C111 O112 1.431(3) yes
C111 C113 1.534(3) yes
C111 C114 1.542(3) yes
O112 H1121 0.844 no
C113 H1131 0.977 no
C113 H1132 0.969 no
C113 H1133 0.967 no
C114 C115 1.523(4) yes
C114 C116 1.527(3) yes
C114 H1141 0.972 no
C115 H1151 0.967 no
C115 H1152 0.975 no
C115 H1153 0.986 no
C116 H1161 0.963 no
C116 H1162 0.971 no
C116 H1163 0.979 no
C201 C202 1.506(3) yes
C201 N206 1.463(3) yes
C201 H2011 0.973 no
C201 H2012 0.979 no
C202 O203 1.423(3) yes
C202 H2021 0.978 no
C202 H2022 0.970 no
O203 C204 1.421(3) yes
C204 C205 1.500(4) yes
C204 H2041 0.982 no
C204 H2042 0.983 no
C205 N206 1.456(3) yes
C205 H2051 0.987 no
C205 H2052 0.974 no
N206 C207 1.345(3) yes
C207 O208 1.238(3) yes
C207 C209 1.519(3) yes
C209 C210 1.523(3) yes
C209 C211 1.558(3) yes
C209 H2091 0.958 no
C210 H2101 0.972 no
C210 H2102 0.986 no
C210 H2103 0.968 no
C211 O212 1.439(2) yes
C211 C213 1.525(3) yes
C211 C214 1.534(3) yes
O212 H2121 0.842 no
C213 H2131 0.972 no
C213 H2132 0.974 no
C213 H2133 0.984 no
C214 C215 1.527(3) yes
C214 C216 1.528(3) yes
C214 H2141 0.976 no
C215 H2151 0.976 no
C215 H2152 0.970 no
C215 H2153 0.972 no
C216 H2161 0.972 no
C216 H2162 0.974 no
C216 H2163 0.979 no
C301 C302 1.491(3) yes
C301 N306 1.466(3) yes
C301 H3011 0.988 no
C301 H3012 0.968 no
C302 O303 1.428(3) yes
C302 H3021 0.971 no
C302 H3022 0.977 no
O303 C304 1.424(3) yes
C304 C305 1.498(4) yes
C304 H3041 0.976 no
C304 H3042 0.989 no
C305 N306 1.461(3) yes
C305 H3051 0.986 no
C305 H3052 0.971 no
N306 C307 1.341(3) yes
C307 O308 1.245(3) yes
C307 C309 1.514(3) yes
C309 C310 1.524(3) yes
C309 C311 1.550(3) yes
C309 H3091 0.970 no
C310 H3101 0.972 no
C310 H3102 0.977 no
C310 H3103 0.963 no
C311 O312 1.435(3) yes
C311 C313 1.525(3) yes
C311 C314 1.538(3) yes
O312 H3121 0.835 no
C313 H3131 0.957 no
C313 H3132 0.970 no
C313 H3133 0.969 no
C314 C315 1.525(3) yes
C314 C316 1.524(3) yes
C314 H3141 0.981 no
C315 H3151 0.978 no
C315 H3152 0.973 no
C315 H3153 0.975 no
C316 H3161 0.963 no
C316 H3162 0.976 no
C316 H3163 0.971 no
